data_7055893
loop_
_publ_author_name
'Li, Huijun'
'Wang, Yuan'
'He, Yaling'
'Xu, Zhouqing'
'Zhao, Xiaolei'
'Han, Yi'

_publ_section_title
;
 Synthesis of several novel coordination complexes: ion exchange, magnetic
 and photocatalytic studies
;
_journal_issue 3
_journal_name_full 'New J. Chem.'
_journal_page_first 1046
_journal_paper_doi 10.1039/C6NJ02863B
_journal_volume 41
_journal_year 2017
_chemical_formula_sum 'C26 H21 N3 O7 Zn'
_chemical_formula_weight 552.83
_chemical_name_systematic
;
 ?
;
_space_group_crystal_system monoclinic
_space_group_IT_number 14
_space_group_name_Hall '-P 2ybc'
_space_group_name_H-M_alt 'P 1 21/c 1'
_symmetry_space_group_name_Hall '-P 2ybc'
_symmetry_space_group_name_H-M 'P 1 21/c 1'
_atom_sites_solution_hydrogens mixed
_audit_creation_method SHELXL-2014
_audit_update_record
;
2016-11-30 deposited with the CCDC.
2016-12-13 downloaded from the CCDC.
;
_cell_angle_alpha 90
_cell_angle_beta 91.9200(10)
_cell_angle_gamma 90
_cell_formula_units_Z 4
_cell_length_a 8.6847(5)
_cell_length_b 18.8160(11)
_cell_length_c 14.1392(9)
_cell_measurement_reflns_used 4175
_cell_measurement_temperature 296(2)
_cell_measurement_theta_max 25.249
_cell_measurement_theta_min 0.997
_cell_volume 2309.2(2)
_computing_cell_refinement 'Bruker SMART'
_computing_data_collection 'Bruker SMART'
_computing_data_reduction 'Bruker SAINT'
_computing_molecular_graphics 'Bruker SHELXTL'
_computing_publication_material 'Bruker SHELXTL'
_computing_structure_refinement 'SHELXL-2014 (Sheldrick, 2014)'
_computing_structure_solution 'Bruker SHELXTL'
_diffrn_ambient_temperature 296(2)
_diffrn_measured_fraction_theta_full 0.996
_diffrn_measured_fraction_theta_max 0.996
_diffrn_measurement_device_type 'Bruker SMART APEX CCD'
_diffrn_radiation_type MoK\a
_diffrn_radiation_wavelength 0.71073
_diffrn_reflns_av_R_equivalents 0.0340
_diffrn_reflns_av_unetI/netI 0.0446
_diffrn_reflns_Laue_measured_fraction_full 0.996
_diffrn_reflns_Laue_measured_fraction_max 0.996
_diffrn_reflns_limit_h_max 10
_diffrn_reflns_limit_h_min -3
_diffrn_reflns_limit_k_max 18
_diffrn_reflns_limit_k_min -22
_diffrn_reflns_limit_l_max 16
_diffrn_reflns_limit_l_min -16
_diffrn_reflns_number 10268
_diffrn_reflns_point_group_measured_fraction_full 0.996
_diffrn_reflns_point_group_measured_fraction_max 0.996
_diffrn_reflns_theta_full 25.242
_diffrn_reflns_theta_max 25.249
_diffrn_reflns_theta_min 1.802
_exptl_absorpt_coefficient_mu 1.119
_exptl_crystal_colour colorless
_exptl_crystal_density_diffrn 1.590
_exptl_crystal_description block
_exptl_crystal_F_000 1136
_exptl_crystal_size_max 0.19
_exptl_crystal_size_mid 0.18
_exptl_crystal_size_min 0.17
_refine_diff_density_max 0.349
_refine_diff_density_min -0.357
_refine_diff_density_rms 0.058
_refine_ls_extinction_method none
_refine_ls_goodness_of_fit_ref 1.016
_refine_ls_hydrogen_treatment mixed
_refine_ls_matrix_type full
_refine_ls_number_parameters 347
_refine_ls_number_reflns 4175
_refine_ls_number_restraints 0
_refine_ls_restrained_S_all 1.016
_refine_ls_R_factor_all 0.0550
_refine_ls_R_factor_gt 0.0350
_refine_ls_shift/su_max 0.001
_refine_ls_shift/su_mean 0.000
_refine_ls_structure_factor_coef Fsqd
_refine_ls_weighting_details 'w=1/[\s^2^(Fo^2^)+(0.0414P)^2^] where P=(Fo^2^+2Fc^2^)/3'
_refine_ls_weighting_scheme calc
_refine_ls_wR_factor_gt 0.0773
_refine_ls_wR_factor_ref 0.0829
_reflns_Friedel_coverage 0.000
_reflns_number_gt 3131
_reflns_number_total 4175
_reflns_threshold_expression 'I > 2\s(I)'
_cod_data_source_file c6nj02863b2.cif
_cod_data_source_block 3
_cod_depositor_comments 'Adding full bibliography for 7055892--7055899.cif.'
_cod_database_code 7055893
_shelx_space_group_comment
;
The symmetry employed for this shelxl refinement is uniquely defined
by the following loop, which should always be used as a source of
symmetry information in preference to the above space-group names.
They are only intended as comments.
;
_shelxl_version_number 2014-3

loop_
_space_group_symop_operation_xyz
'x, y, z'
'-x, y+1/2, -z+1/2'
'-x, -y, -z'
'x, -y-1/2, z-1/2'

loop_
_atom_site_label
_atom_site_type_symbol
_atom_site_fract_x
_atom_site_fract_y
_atom_site_fract_z
_atom_site_U_iso_or_equiv
_atom_site_adp_type
_atom_site_occupancy
_atom_site_site_symmetry_order
_atom_site_calc_flag
_atom_site_refinement_flags_posn
_atom_site_refinement_flags_adp
H1WA H 0.600(4) 0.7639(19) 0.568(2) 0.058(13) Uiso 1 1 d . .
H1A H 0.461(4) 0.8397(18) 1.039(2) 0.066(12) Uiso 1 1 d . .
Zn1 Zn 0.32303(3) 0.85009(2) 0.87950(2) 0.02717(11) Uani 1 1 d . .
C1 C 0.4582(3) 0.71754(14) 0.83905(18) 0.0310(6) Uani 1 1 d . .
C2 C 0.4474(3) 0.63767(13) 0.83732(19) 0.0281(6) Uani 1 1 d . .
C3 C 0.5051(3) 0.59898(13) 0.76287(18) 0.0301(6) Uani 1 1 d . .
H3 H 0.5542 0.6223 0.7144 0.036 Uiso 1 1 calc R U
C4 C 0.4899(3) 0.52575(14) 0.76048(18) 0.0294(6) Uani 1 1 d . .
C5 C 0.5508(3) 0.48307(14) 0.67980(19) 0.0312(6) Uani 1 1 d . .
C6 C 0.4201(3) 0.49029(14) 0.83431(18) 0.0300(6) Uani 1 1 d . .
H6 H 0.4117 0.4410 0.8332 0.036 Uiso 1 1 calc R U
C7 C 0.3631(3) 0.52845(13) 0.90942(18) 0.0286(6) Uani 1 1 d . .
C8 C 0.3761(3) 0.60207(13) 0.90955(18) 0.0287(6) Uani 1 1 d . .
H8 H 0.3362 0.6279 0.9591 0.034 Uiso 1 1 calc R U
C9 C 0.2028(3) 0.53731(13) 1.05275(18) 0.0334(7) Uani 1 1 d . .
H9A H 0.1289 0.5688 1.0214 0.040 Uiso 1 1 calc R U
H9B H 0.2737 0.5653 1.0920 0.040 Uiso 1 1 calc R U
C10 C 0.2699(3) 0.42274(14) 1.00028(18) 0.0313(6) Uani 1 1 d . .
C11 C 0.1672(3) 0.41576(14) 1.07998(18) 0.0319(6) Uani 1 1 d . .
C12 C 0.1235(3) 0.48223(14) 1.10999(18) 0.0334(7) Uani 1 1 d . .
C13 C 0.0193(3) 0.49066(16) 1.1803(2) 0.0437(8) Uani 1 1 d . .
H13 H -0.0096 0.5357 1.2002 0.052 Uiso 1 1 calc R U
C14 C -0.0414(4) 0.43006(17) 1.2208(2) 0.0492(8) Uani 1 1 d . .
H14 H -0.1138 0.4344 1.2674 0.059 Uiso 1 1 calc R U
C15 C 0.0048(4) 0.36317(17) 1.1924(2) 0.0516(9) Uani 1 1 d . .
H15 H -0.0359 0.3232 1.2210 0.062 Uiso 1 1 calc R U
C16 C 0.1104(4) 0.35479(16) 1.1224(2) 0.0429(7) Uani 1 1 d . .
H16 H 0.1426 0.3098 1.1041 0.051 Uiso 1 1 calc R U
C17 C 0.2300(4) 0.79855(14) 0.67104(19) 0.0398(7) Uani 1 1 d . .
H17 H 0.3356 0.7974 0.6621 0.048 Uiso 1 1 calc R U
C18 C 0.1324(4) 0.77482(17) 0.5994(2) 0.0477(8) Uani 1 1 d . .
H18 H 0.1713 0.7580 0.5432 0.057 Uiso 1 1 calc R U
C19 C -0.0232(4) 0.77634(17) 0.6122(2) 0.0512(8) Uani 1 1 d . .
H19 H -0.0914 0.7597 0.5651 0.061 Uiso 1 1 calc R U
C20 C -0.0776(4) 0.80266(15) 0.6954(2) 0.0451(8) Uani 1 1 d . .
H20 H -0.1829 0.8048 0.7050 0.054 Uiso 1 1 calc R U
C21 C 0.0270(3) 0.82600(14) 0.76479(19) 0.0318(6) Uani 1 1 d . .
C22 C -0.0198(3) 0.85674(13) 0.85617(19) 0.0327(6) Uani 1 1 d . .
C23 C -0.1721(3) 0.87187(18) 0.8752(2) 0.0507(9) Uani 1 1 d . .
H23 H -0.2504 0.8612 0.8311 0.061 Uiso 1 1 calc R U
C24 C -0.2057(4) 0.90277(19) 0.9601(3) 0.0610(10) Uani 1 1 d . .
H24 H -0.3070 0.9139 0.9735 0.073 Uiso 1 1 calc R U
C25 C -0.0894(4) 0.91700(18) 1.0245(2) 0.0534(9) Uani 1 1 d . .
H25 H -0.1101 0.9378 1.0823 0.064 Uiso 1 1 calc R U
C26 C 0.0592(3) 0.90004(16) 1.0024(2) 0.0430(8) Uani 1 1 d . .
H26 H 0.1382 0.9092 1.0468 0.052 Uiso 1 1 calc R U
N1 N 0.1793(3) 0.82336(12) 0.75344(15) 0.0326(5) Uani 1 1 d . .
N2 N 0.0950(3) 0.87084(11) 0.91962(15) 0.0322(5) Uani 1 1 d . .
N3 N 0.2853(3) 0.49480(11) 0.98386(15) 0.0310(5) Uani 1 1 d . .
O1 O 0.4081(3) 0.87212(11) 1.01679(14) 0.0378(5) Uani 1 1 d . .
H1B H 0.4492 0.9114 1.0178 0.057 Uiso 1 1 calc R U
O2 O 0.5423(2) 0.74873(10) 0.78360(14) 0.0421(5) Uani 1 1 d . .
O3 O 0.3738(2) 0.74872(9) 0.89841(12) 0.0370(5) Uani 1 1 d . .
O4 O 0.5825(3) 0.51281(10) 0.60565(14) 0.0593(7) Uani 1 1 d . .
O5 O 0.5624(2) 0.41694(9) 0.69467(13) 0.0411(5) Uani 1 1 d . .
O6 O 0.3284(2) 0.37477(10) 0.95483(13) 0.0412(5) Uani 1 1 d . .
O1W O 0.5919(3) 0.73014(14) 0.5939(2) 0.0522(6) Uani 1 1 d . .
H1WB H 0.581(5) 0.735(2) 0.655(3) 0.13(2) Uiso 1 1 d . .

loop_
_atom_site_aniso_label
_atom_site_aniso_U_11
_atom_site_aniso_U_22
_atom_site_aniso_U_33
_atom_site_aniso_U_23
_atom_site_aniso_U_13
_atom_site_aniso_U_12
Zn1 0.02960(18) 0.01913(18) 0.03324(19) 0.00158(13) 0.00767(12) 0.00052(14)
C1 0.0398(17) 0.0227(15) 0.0303(15) 0.0002(12) -0.0037(13) 0.0014(13)
C2 0.0298(14) 0.0185(15) 0.0359(15) -0.0015(11) -0.0016(12) 0.0023(12)
C3 0.0338(15) 0.0226(15) 0.0340(16) 0.0040(12) 0.0030(12) -0.0009(12)
C4 0.0305(15) 0.0218(15) 0.0357(16) -0.0029(11) 0.0003(12) 0.0043(12)
C5 0.0329(16) 0.0259(16) 0.0352(16) -0.0031(12) 0.0060(12) -0.0001(13)
C6 0.0382(16) 0.0179(14) 0.0340(15) -0.0035(11) 0.0016(12) 0.0019(12)
C7 0.0307(15) 0.0234(15) 0.0317(15) 0.0011(11) -0.0001(12) 0.0035(12)
C8 0.0333(15) 0.0209(15) 0.0320(15) -0.0051(11) 0.0025(12) 0.0050(12)
C9 0.0409(17) 0.0218(15) 0.0379(16) -0.0059(12) 0.0087(13) 0.0009(13)
C10 0.0375(16) 0.0226(15) 0.0335(16) 0.0005(12) -0.0042(13) -0.0010(13)
C11 0.0375(16) 0.0251(16) 0.0329(15) 0.0013(12) -0.0011(12) 0.0002(13)
C12 0.0394(16) 0.0286(17) 0.0323(16) 0.0009(12) 0.0015(13) -0.0031(13)
C13 0.0498(19) 0.0382(19) 0.0438(18) -0.0016(14) 0.0113(15) -0.0002(16)
C14 0.052(2) 0.054(2) 0.0431(19) 0.0071(15) 0.0111(15) -0.0019(18)
C15 0.063(2) 0.039(2) 0.053(2) 0.0149(15) 0.0092(17) -0.0078(17)
C16 0.0534(19) 0.0297(17) 0.0457(18) 0.0063(13) 0.0033(15) -0.0010(15)
C17 0.0458(18) 0.0369(18) 0.0370(18) 0.0027(13) 0.0070(14) 0.0060(14)
C18 0.067(2) 0.0397(19) 0.0367(18) -0.0030(14) 0.0036(16) 0.0068(17)
C19 0.061(2) 0.045(2) 0.046(2) -0.0050(15) -0.0118(17) -0.0021(18)
C20 0.0399(18) 0.0425(19) 0.052(2) -0.0017(15) -0.0056(15) 0.0007(15)
C21 0.0318(16) 0.0214(14) 0.0420(17) 0.0053(12) -0.0013(13) 0.0002(12)
C22 0.0320(15) 0.0256(16) 0.0408(17) 0.0027(12) 0.0062(13) 0.0018(13)
C23 0.0307(16) 0.064(2) 0.058(2) -0.0049(17) 0.0055(15) 0.0011(16)
C24 0.0355(19) 0.074(3) 0.075(3) -0.005(2) 0.0230(18) 0.0105(19)
C25 0.050(2) 0.058(2) 0.053(2) -0.0058(16) 0.0193(17) 0.0072(18)
C26 0.0432(18) 0.046(2) 0.0399(18) -0.0081(14) 0.0072(14) 0.0033(16)
N1 0.0338(13) 0.0307(13) 0.0334(13) 0.0018(10) 0.0022(10) 0.0023(11)
N2 0.0333(13) 0.0305(13) 0.0330(13) -0.0010(10) 0.0053(10) 0.0027(11)
N3 0.0415(14) 0.0189(12) 0.0329(13) -0.0003(9) 0.0055(10) 0.0022(11)
O1 0.0426(13) 0.0264(12) 0.0443(12) -0.0004(9) -0.0012(10) -0.0029(10)
O2 0.0544(13) 0.0256(11) 0.0469(13) 0.0000(9) 0.0113(10) -0.0063(10)
O3 0.0549(13) 0.0201(10) 0.0365(11) -0.0032(8) 0.0084(10) 0.0051(9)
O4 0.1019(19) 0.0297(12) 0.0483(14) 0.0017(10) 0.0348(13) 0.0054(12)
O5 0.0623(14) 0.0195(11) 0.0424(12) 0.0010(8) 0.0163(10) 0.0107(10)
O6 0.0565(13) 0.0210(10) 0.0467(12) -0.0045(9) 0.0121(10) 0.0058(10)
O1W 0.0677(17) 0.0407(16) 0.0483(16) 0.0031(13) 0.0013(13) -0.0147(13)

loop_
_atom_type_symbol
_atom_type_description
_atom_type_scat_dispersion_real
_atom_type_scat_dispersion_imag
_atom_type_scat_source
C C 0.0033 0.0016 'International Tables Vol C Tables 4.2.6.8 and 6.1.1.4'
H H 0.0000 0.0000 'International Tables Vol C Tables 4.2.6.8 and 6.1.1.4'
N N 0.0061 0.0033 'International Tables Vol C Tables 4.2.6.8 and 6.1.1.4'
O O 0.0106 0.0060 'International Tables Vol C Tables 4.2.6.8 and 6.1.1.4'
Zn Zn 0.2839 1.4301 'International Tables Vol C Tables 4.2.6.8 and 6.1.1.4'

loop_
_geom_angle_atom_site_label_1
_geom_angle_atom_site_label_2
_geom_angle_atom_site_label_3
_geom_angle
_geom_angle_site_symmetry_1
_geom_angle_site_symmetry_3
O5 Zn1 O3 125.81(8) 2_656 .
O5 Zn1 O1 101.64(8) 2_656 .
O3 Zn1 O1 89.74(8) . .
O5 Zn1 N2 121.92(8) 2_656 .
O3 Zn1 N2 110.43(8) . .
O1 Zn1 N2 91.11(9) . .
O5 Zn1 N1 89.86(8) 2_656 .
O3 Zn1 N1 90.39(8) . .
O1 Zn1 N1 165.67(8) . .
N2 Zn1 N1 75.44(8) . .
O2 C1 O3 124.3(2) . .
O2 C1 C2 120.1(2) . .
O3 C1 C2 115.6(2) . .
C8 C2 C3 119.2(2) . .
C8 C2 C1 120.0(2) . .
C3 C2 C1 120.8(2) . .
C4 C3 C2 120.3(2) . .
C3 C4 C6 120.1(2) . .
C3 C4 C5 120.9(2) . .
C6 C4 C5 119.0(2) . .
O4 C5 O5 124.8(2) . .
O4 C5 C4 119.9(2) . .
O5 C5 C4 115.3(2) . .
C7 C6 C4 120.1(2) . .
C6 C7 C8 119.1(2) . .
C6 C7 N3 121.9(2) . .
C8 C7 N3 119.0(2) . .
C2 C8 C7 121.3(2) . .
N3 C9 C12 103.0(2) . .
O6 C10 N3 126.1(2) . .
O6 C10 C11 127.5(2) . .
N3 C10 C11 106.4(2) . .
C12 C11 C16 120.7(3) . .
C12 C11 C10 109.6(2) . .
C16 C11 C10 129.6(3) . .
C13 C12 C11 121.4(3) . .
C13 C12 C9 129.5(3) . .
C11 C12 C9 109.0(2) . .
C12 C13 C14 118.1(3) . .
C15 C14 C13 120.7(3) . .
C16 C15 C14 121.2(3) . .
C15 C16 C11 117.9(3) . .
N1 C17 C18 122.7(3) . .
C19 C18 C17 118.9(3) . .
C18 C19 C20 119.3(3) . .
C19 C20 C21 119.0(3) . .
N1 C21 C20 122.0(3) . .
N1 C21 C22 114.8(2) . .
C20 C21 C22 123.2(3) . .
N2 C22 C23 121.3(3) . .
N2 C22 C21 116.0(2) . .
C23 C22 C21 122.6(3) . .
C24 C23 C22 119.2(3) . .
C25 C24 C23 119.5(3) . .
C24 C25 C26 118.8(3) . .
N2 C26 C25 122.7(3) . .
C21 N1 C17 118.1(3) . .
C21 N1 Zn1 115.49(18) . .
C17 N1 Zn1 126.1(2) . .
C26 N2 C22 118.4(2) . .
C26 N2 Zn1 123.8(2) . .
C22 N2 Zn1 117.68(17) . .
C10 N3 C7 127.8(2) . .
C10 N3 C9 111.8(2) . .
C7 N3 C9 120.3(2) . .
C1 O3 Zn1 119.08(17) . .
C5 O5 Zn1 126.07(17) . 2_646

loop_
_geom_bond_atom_site_label_1
_geom_bond_atom_site_label_2
_geom_bond_distance
_geom_bond_site_symmetry_2
Zn1 O5 1.9347(18) 2_656
Zn1 O3 1.9737(18) .
Zn1 O1 2.095(2) .
Zn1 N2 2.115(2) .
Zn1 N1 2.200(2) .
C1 O2 1.237(3) .
C1 O3 1.276(3) .
C1 C2 1.506(3) .
C2 C8 1.385(3) .
C2 C3 1.387(3) .
C3 C4 1.385(4) .
C4 C6 1.395(4) .
C4 C5 1.505(3) .
C5 O4 1.228(3) .
C5 O5 1.265(3) .
C6 C7 1.387(3) .
C7 C8 1.390(4) .
C7 N3 1.418(3) .
C9 N3 1.466(3) .
C9 C12 1.497(4) .
C10 O6 1.228(3) .
C10 N3 1.383(3) .
C10 C11 1.466(4) .
C11 C12 1.378(4) .
C11 C16 1.392(4) .
C12 C13 1.376(4) .
C13 C14 1.387(4) .
C14 C15 1.384(4) .
C15 C16 1.381(4) .
C17 N1 1.343(3) .
C17 C18 1.373(4) .
C18 C19 1.370(4) .
C19 C20 1.375(4) .
C20 C21 1.386(4) .
C21 N1 1.339(3) .
C21 C22 1.485(4) .
C22 N2 1.345(3) .
C22 C23 1.388(4) .
C23 C24 1.373(4) .
C24 C25 1.365(5) .
C25 C26 1.376(4) .
C26 N2 1.338(3) .
O5 Zn1 1.9347(18) 2_646
